data_7160731
loop_
_publ_author_name
'Fischer, Niklas Henrik'
'Ba&#x142;uta, Alicja Klaudia'
'Szpak, Maciej Tadeusz'
'Thulstrup, Peter Waaben'
'Pedersen, Christian Marcus'

_publ_section_title
;
 UV-mediated anomeric activation.
;
_journal_issue 39
_journal_name_full 'Organic &amp; biomolecular chemistry'
_journal_page_first 8928
_journal_page_last 8936
_journal_paper_doi 10.1039/d5ob01184a
_journal_volume 23
_journal_year 2025
_chemical_formula_moiety 'Cl, C6 H14 N'
_chemical_formula_sum 'C6 H14 Cl N'
_chemical_formula_weight 135.63
_chemical_name_systematic 'Cyclohexylammonium chloride'
_space_group_crystal_system orthorhombic
_space_group_IT_number 29
_space_group_name_Hall 'P 2c -2ac'
_space_group_name_H-M_alt 'P c a 21'
_atom_sites_solution_hydrogens geom
_atom_sites_solution_primary dual
_audit_creation_date 2024-11-12
_audit_creation_method
;
Olex2 1.5
(compiled 2024.02.16 svn.r378c4104 for OlexSys, GUI svn.r6928)
;
_audit_update_record
;
2025-07-22 deposited with the CCDC.	2025-09-10 downloaded from the CCDC.
;
_cell_angle_alpha 90
_cell_angle_beta 90
_cell_angle_gamma 90
_cell_formula_units_Z 4
_cell_length_a 9.220(3)
_cell_length_b 11.185(4)
_cell_length_c 7.437(3)
_cell_measurement_reflns_used 391
_cell_measurement_temperature 100.00
_cell_measurement_theta_max 24.74
_cell_measurement_theta_min 3.64
_cell_volume 766.9(5)
_computing_cell_refinement 'SAINT V8.40B (?, 2016)'
_computing_data_reduction 'SAINT V8.40B (?, 2016)'
_computing_molecular_graphics 'Olex2 1.5 (Dolomanov et al., 2009)'
_computing_publication_material 'Olex2 1.5 (Dolomanov et al., 2009)'
_computing_structure_refinement 'XL  (Sheldrick, 2008)'
_computing_structure_solution 'SHELXT 2018/2 (Sheldrick, 2018)'
_diffrn_ambient_temperature 100.00
_diffrn_measured_fraction_theta_full 1.000
_diffrn_measured_fraction_theta_max 1.000
_diffrn_measurement_device_type 'Bruker APEX-II CCD'
_diffrn_measurement_method '\f and \w scans'
_diffrn_radiation_type MoK\a
_diffrn_radiation_wavelength 0.71073
_diffrn_reflns_av_R_equivalents 0.1104
_diffrn_reflns_av_unetI/netI 0.0944
_diffrn_reflns_Laue_measured_fraction_full 1.000
_diffrn_reflns_Laue_measured_fraction_max 1.000
_diffrn_reflns_limit_h_max 11
_diffrn_reflns_limit_h_min -11
_diffrn_reflns_limit_k_max 14
_diffrn_reflns_limit_k_min -13
_diffrn_reflns_limit_l_max 9
_diffrn_reflns_limit_l_min -9
_diffrn_reflns_number 6473
_diffrn_reflns_point_group_measured_fraction_full 0.995
_diffrn_reflns_point_group_measured_fraction_max 0.994
_diffrn_reflns_theta_full 25.242
_diffrn_reflns_theta_max 26.411
_diffrn_reflns_theta_min 1.821
_diffrn_source_current 1.0
_diffrn_source_power 0.05
_diffrn_source_voltage 50.0
_diffrn_standards_number 0
_exptl_absorpt_coefficient_mu 0.404
_exptl_absorpt_correction_T_max 0.7454
_exptl_absorpt_correction_T_min 0.6336
_exptl_absorpt_correction_type none
_exptl_absorpt_process_details
;
SADABS-2016/2 (Bruker,2016/2) was used for absorption correction.
wR2(int) was 0.0864 before and 0.0752 after correction.
The Ratio of minimum to maximum transmission is 0.8500.
The \l/2 correction factor is Not present.
;
_exptl_crystal_density_diffrn 1.175
_exptl_crystal_F_000 296
_refine_diff_density_max 0.291
_refine_diff_density_min -0.300
_refine_diff_density_rms 0.069
_refine_ls_abs_structure_details
;
 Flack x determined using 392 quotients [(I+)-(I-)]/[(I+)+(I-)]
 (Parsons, Flack and Wagner, Acta Cryst. B69 (2013) 249-259).
;
_refine_ls_abs_structure_Flack -0.10(15)
_refine_ls_extinction_method none
_refine_ls_goodness_of_fit_ref 1.018
_refine_ls_hydrogen_treatment constr
_refine_ls_matrix_type full
_refine_ls_number_parameters 74
_refine_ls_number_reflns 1564
_refine_ls_number_restraints 1
_refine_ls_restrained_S_all 1.018
_refine_ls_R_factor_all 0.0763
_refine_ls_R_factor_gt 0.0458
_refine_ls_shift/su_max 0.000
_refine_ls_shift/su_mean 0.000
_refine_ls_structure_factor_coef Fsqd
_refine_ls_weighting_details 'w=1/[\s^2^(Fo^2^)+(0.0317P)^2^] where P=(Fo^2^+2Fc^2^)/3'
_refine_ls_weighting_scheme calc
_refine_ls_wR_factor_gt 0.0915
_refine_ls_wR_factor_ref 0.1055
_reflns_Friedel_coverage 0.834
_reflns_Friedel_fraction_full 0.989
_reflns_Friedel_fraction_max 0.988
_reflns_number_gt 1153
_reflns_number_total 1564
_reflns_threshold_expression 'I > 2\s(I)'
_cod_data_source_file d5ob01184a2.cif
_cod_data_source_block full
_cod_depositor_comments 'Adding full bibliography for 7160731.cif.'
_cod_database_code 7160731
_shelx_shelxl_version_number 2019/1
_shelx_space_group_comment
;
The symmetry employed for this shelxl refinement is uniquely defined
by the following loop, which should always be used as a source of
symmetry information in preference to the above space-group names.
They are only intended as comments.
;
_olex2_refinement_description
;
1. Fixed Uiso
 At 1.2 times of:
  All C(H) groups, All C(H,H) groups, All N(H,H,H) groups
2.a Ternary CH refined with riding coordinates:
 C006(H006)
2.b Secondary CH2 refined with riding coordinates:
 C003(H00D,H00E), C004(H00F,H00G), C005(H00H,H00I), C007(H00J,H00K), C008(H00L,
 H00M)
2.c Idealised Me refined as rotating group:
 N002(H00A,H00B,H00C)
;
_olex2_submission_special_instructions 'No special instructions were received'

loop_
_space_group_symop_operation_xyz
'x, y, z'
'-x, -y, z+1/2'
'x+1/2, -y, z'
'-x+1/2, y, z+1/2'

loop_
_atom_site_label
_atom_site_type_symbol
_atom_site_fract_x
_atom_site_fract_y
_atom_site_fract_z
_atom_site_U_iso_or_equiv
_atom_site_adp_type
_atom_site_occupancy
_atom_site_site_symmetry_order
_atom_site_calc_flag
_atom_site_refinement_flags_posn
_atom_site_refinement_flags_adp
_atom_site_refinement_flags_occupancy
_atom_site_disorder_assembly
_atom_site_disorder_group
Cl01 Cl 0.54157(10) 0.13614(8) 0.1944(2) 0.0202(3) Uani 1 1 d . . . . .
N002 N 0.6224(4) 0.1057(3) 0.6045(6) 0.0184(9) Uani 1 1 d . . . . .
H00A H 0.604832 0.115271 0.484959 0.022 Uiso 1 1 calc R U . . .
H00B H 0.580669 0.036645 0.643227 0.022 Uiso 1 1 calc R U . . .
H00C H 0.719796 0.102441 0.623672 0.022 Uiso 1 1 calc R U . . .
C003 C 0.3821(5) 0.4250(4) 0.7257(8) 0.0223(14) Uani 1 1 d . . . . .
H00D H 0.342749 0.492183 0.797395 0.027 Uiso 1 1 calc R U . . .
H00E H 0.344961 0.432802 0.601360 0.027 Uiso 1 1 calc R U . . .
C004 C 0.3960(4) 0.2007(3) 0.7070(10) 0.0201(10) Uani 1 1 d . . . . .
H00F H 0.365885 0.125714 0.767185 0.024 Uiso 1 1 calc R U . . .
H00G H 0.359579 0.198666 0.581829 0.024 Uiso 1 1 calc R U . . .
C005 C 0.6122(5) 0.3250(4) 0.6235(7) 0.0207(11) Uani 1 1 d . . . . .
H00H H 0.583144 0.328339 0.495443 0.025 Uiso 1 1 calc R U . . .
H00I H 0.719367 0.328579 0.629391 0.025 Uiso 1 1 calc R U . . .
C006 C 0.5598(4) 0.2090(3) 0.7059(11) 0.0179(10) Uani 1 1 d . . . . .
H006 H 0.595073 0.205027 0.832895 0.021 Uiso 1 1 calc R U . . .
C007 C 0.3304(5) 0.3074(4) 0.8054(8) 0.0215(11) Uani 1 1 d . . . . .
H00J H 0.223344 0.303182 0.797828 0.026 Uiso 1 1 calc R U . . .
H00K H 0.357894 0.303841 0.934034 0.026 Uiso 1 1 calc R U . . .
C008 C 0.5477(5) 0.4318(4) 0.7239(8) 0.0202(14) Uani 1 1 d . . . . .
H00L H 0.584396 0.432723 0.849026 0.024 Uiso 1 1 calc R U . . .
H00M H 0.578596 0.506910 0.664799 0.024 Uiso 1 1 calc R U . . .

loop_
_atom_site_aniso_label
_atom_site_aniso_U_11
_atom_site_aniso_U_22
_atom_site_aniso_U_33
_atom_site_aniso_U_23
_atom_site_aniso_U_13
_atom_site_aniso_U_12
Cl01 0.0215(5) 0.0239(5) 0.0151(5) 0.0000(8) -0.0009(9) -0.0006(4)
N002 0.017(2) 0.0234(19) 0.015(2) 0.0013(17) -0.0014(18) 0.0006(16)
C003 0.022(2) 0.020(2) 0.024(4) -0.003(2) -0.003(3) 0.0004(18)
C004 0.016(2) 0.020(2) 0.024(3) 0.000(3) 0.005(3) -0.0013(16)
C005 0.019(2) 0.025(2) 0.019(3) 0.001(2) 0.001(2) -0.003(2)
C006 0.021(2) 0.0216(19) 0.011(2) -0.001(3) 0.002(3) 0.0021(16)
C007 0.018(2) 0.023(2) 0.023(3) 0.001(2) 0.002(2) 0.001(2)
C008 0.018(2) 0.022(2) 0.020(4) -0.003(2) 0.001(3) 0.0005(19)

loop_
_atom_type_symbol
_atom_type_description
_atom_type_scat_dispersion_real
_atom_type_scat_dispersion_imag
_atom_type_scat_source
C C 0.0033 0.0016 'International Tables Vol C Tables 4.2.6.8 and 6.1.1.4'
H H 0.0000 0.0000 'International Tables Vol C Tables 4.2.6.8 and 6.1.1.4'
Cl Cl 0.1484 0.1585 'International Tables Vol C Tables 4.2.6.8 and 6.1.1.4'
N N 0.0061 0.0033 'International Tables Vol C Tables 4.2.6.8 and 6.1.1.4'

loop_
_geom_angle_atom_site_label_1
_geom_angle_atom_site_label_2
_geom_angle_atom_site_label_3
_geom_angle
_geom_angle_site_symmetry_1
_geom_angle_site_symmetry_3
_geom_angle_publ_flag
H00A N002 H00B 109.5 . . ?
H00A N002 H00C 109.5 . . ?
H00B N002 H00C 109.5 . . ?
C006 N002 H00A 109.5 . . ?
C006 N002 H00B 109.5 . . ?
C006 N002 H00C 109.5 . . ?
H00D C003 H00E 108.0 . . ?
C007 C003 H00D 109.4 . . ?
C007 C003 H00E 109.4 . . ?
C007 C003 C008 111.1(4) . . ?
C008 C003 H00D 109.4 . . ?
C008 C003 H00E 109.4 . . ?
H00F C004 H00G 108.1 . . ?
C006 C004 H00F 109.5 . . ?
C006 C004 H00G 109.5 . . ?
C006 C004 C007 110.5(4) . . ?
C007 C004 H00F 109.5 . . ?
C007 C004 H00G 109.5 . . ?
H00H C005 H00I 108.1 . . ?
C006 C005 H00H 109.6 . . ?
C006 C005 H00I 109.6 . . ?
C006 C005 C008 110.4(4) . . ?
C008 C005 H00H 109.6 . . ?
C008 C005 H00I 109.6 . . ?
N002 C006 C004 109.9(4) . . ?
N002 C006 C005 109.6(5) . . ?
N002 C006 H006 108.4 . . ?
C004 C006 C005 111.9(4) . . ?
C004 C006 H006 108.4 . . ?
C005 C006 H006 108.4 . . ?
C003 C007 C004 111.5(4) . . ?
C003 C007 H00J 109.3 . . ?
C003 C007 H00K 109.3 . . ?
C004 C007 H00J 109.3 . . ?
C004 C007 H00K 109.3 . . ?
H00J C007 H00K 108.0 . . ?
C003 C008 C005 110.7(4) . . ?
C003 C008 H00L 109.5 . . ?
C003 C008 H00M 109.5 . . ?
C005 C008 H00L 109.5 . . ?
C005 C008 H00M 109.5 . . ?
H00L C008 H00M 108.1 . . ?

loop_
_geom_bond_atom_site_label_1
_geom_bond_atom_site_label_2
_geom_bond_distance
_geom_bond_site_symmetry_2
_geom_bond_publ_flag
N002 H00A 0.9100 . ?
N002 H00B 0.9100 . ?
N002 H00C 0.9100 . ?
N002 C006 1.495(6) . ?
C003 H00D 0.9900 . ?
C003 H00E 0.9900 . ?
C003 C007 1.520(6) . ?
C003 C008 1.529(6) . ?
C004 H00F 0.9900 . ?
C004 H00G 0.9900 . ?
C004 C006 1.513(5) . ?
C004 C007 1.525(6) . ?
C005 H00H 0.9900 . ?
C005 H00I 0.9900 . ?
C005 C006 1.514(6) . ?
C005 C008 1.529(7) . ?
C006 H006 1.0000 . ?
C007 H00J 0.9900 . ?
C007 H00K 0.9900 . ?
C008 H00L 0.9900 . ?
C008 H00M 0.9900 . ?

loop_
_geom_torsion_atom_site_label_1
_geom_torsion_atom_site_label_2
_geom_torsion_atom_site_label_3
_geom_torsion_atom_site_label_4
_geom_torsion
_geom_torsion_site_symmetry_1
_geom_torsion_site_symmetry_2
_geom_torsion_site_symmetry_3
_geom_torsion_site_symmetry_4
_geom_torsion_publ_flag
C006 C004 C007 C003 55.3(6) . . . . ?
C006 C005 C008 C003 -56.2(6) . . . . ?
C007 C003 C008 C005 55.8(6) . . . . ?
C007 C004 C006 N002 -178.4(5) . . . . ?
C007 C004 C006 C005 -56.4(7) . . . . ?
C008 C003 C007 C004 -55.4(6) . . . . ?
C008 C005 C006 N002 179.3(4) . . . . ?
C008 C005 C006 C004 57.1(7) . . . . ?
